data_4032817
loop_
_publ_author_name
'Li, Zong-Jun'
'Wang, Sisi'
'Li, Shu-Hui'
'Sun, Tao'
'Yang, Wei-Wei'
'Shoyama, Kazutaka'
'Nakagawa, Takafumi'
'Jeon, Il'
'Yang, Xiaoniu'
'Matsuo, Yutaka'
'Gao, Xiang'

_publ_section_title
;
 Regiocontrolled Electrosynthesis of [60]Fullerene Bisadducts:
 Photovoltaic Performance and Crystal Structures of C60 o-Quinodimethane
 Bisadducts.
;
_journal_issue 16
_journal_name_full 'The Journal of organic chemistry'
_journal_page_first 8676
_journal_page_last 8685
_journal_paper_doi 10.1021/acs.joc.7b01732
_journal_volume 82
_journal_year 2017
_chemical_formula_moiety 'C70 H8 S4'
_chemical_formula_sum 'C70 H8 S4'
_chemical_formula_weight 977.00
_chemical_name_systematic
; 
 ? 
;
_space_group_IT_number 14
_symmetry_cell_setting monoclinic
_symmetry_space_group_name_Hall '-P 2ybc'
_symmetry_space_group_name_H-M 'P 1 21/c 1'
_atom_sites_solution_hydrogens geom
_atom_sites_solution_primary direct
_atom_sites_solution_secondary difmap
_audit_creation_method SHELXL-97
_cell_angle_alpha 90.00
_cell_angle_beta 102.039(3)
_cell_angle_gamma 90.00
_cell_formula_units_Z 4
_cell_length_a 16.130(3)
_cell_length_b 10.2406(18)
_cell_length_c 23.601(4)
_cell_measurement_reflns_used 1968
_cell_measurement_temperature 188(2)
_cell_measurement_theta_max 25.21
_cell_measurement_theta_min 1.76
_cell_volume 3812.7(12)
_computing_cell_refinement 'Bruker SAINT'
_computing_data_collection 'Bruker APEX2'
_computing_data_reduction 'Bruker SAINT'
_computing_molecular_graphics 'Bruker SHELXTL'
_computing_publication_material 'Bruker SHELXTL'
_computing_structure_refinement 'SHELXL-97 (Sheldrick, 1997)'
_computing_structure_solution 'SHELXS-97 (Sheldrick, 1990)'
_diffrn_ambient_temperature 188(2)
_diffrn_measured_fraction_theta_full 0.989
_diffrn_measured_fraction_theta_max 0.989
_diffrn_measurement_device_type 'Bruker APEX-II CCD'
_diffrn_measurement_method '\f and \w scans'
_diffrn_radiation_monochromator graphite
_diffrn_radiation_source 'fine-focus sealed tube'
_diffrn_radiation_type MoK\a
_diffrn_radiation_wavelength 0.71073
_diffrn_reflns_av_R_equivalents 0.0583
_diffrn_reflns_av_sigmaI/netI 0.0670
_diffrn_reflns_limit_h_max 19
_diffrn_reflns_limit_h_min -12
_diffrn_reflns_limit_k_max 12
_diffrn_reflns_limit_k_min -12
_diffrn_reflns_limit_l_max 27
_diffrn_reflns_limit_l_min -28
_diffrn_reflns_number 21581
_diffrn_reflns_theta_full 25.21
_diffrn_reflns_theta_max 25.21
_diffrn_reflns_theta_min 1.76
_exptl_absorpt_coefficient_mu 0.308
_exptl_absorpt_correction_T_max 0.990
_exptl_absorpt_correction_T_min 0.983
_exptl_absorpt_correction_type multi-scan
_exptl_absorpt_process_details 'SADABS, Sheldrick, 1996'
_exptl_crystal_colour black
_exptl_crystal_density_diffrn 1.702
_exptl_crystal_density_method 'not measured'
_exptl_crystal_description block
_exptl_crystal_F_000 1968
_refine_diff_density_max 0.426
_refine_diff_density_min -0.566
_refine_diff_density_rms 0.084
_refine_ls_extinction_method none
_refine_ls_goodness_of_fit_ref 1.114
_refine_ls_hydrogen_treatment mixed
_refine_ls_matrix_type full
_refine_ls_number_parameters 699
_refine_ls_number_reflns 6804
_refine_ls_number_restraints 0
_refine_ls_restrained_S_all 1.114
_refine_ls_R_factor_all 0.1097
_refine_ls_R_factor_gt 0.0830
_refine_ls_shift/su_max 0.000
_refine_ls_shift/su_mean 0.000
_refine_ls_structure_factor_coef Fsqd
_refine_ls_weighting_details 'calc w=1/[\s^2^(Fo^2^)+(0.0700P)^2^+16.3403P] where P=(Fo^2^+2Fc^2^)/3'
_refine_ls_weighting_scheme calc
_refine_ls_wR_factor_gt 0.2133
_refine_ls_wR_factor_ref 0.2273
_reflns_number_gt 4947
_reflns_number_total 6804
_reflns_threshold_expression >2sigma(I)
_cod_data_source_file jo7b01732_si_002.cif
_cod_data_source_block c60e_compound_C60QM
_cod_original_cell_volume 3812.8(11)
_cod_original_sg_symbol_H-M P2(1)/c
_cod_database_code 4032817

loop_
_symmetry_equiv_pos_as_xyz
'x, y, z'
'-x, y+1/2, -z+1/2'
'-x, -y, -z'
'x, -y-1/2, z-1/2'

loop_
_atom_site_label
_atom_site_type_symbol
_atom_site_fract_x
_atom_site_fract_y
_atom_site_fract_z
_atom_site_U_iso_or_equiv
_atom_site_adp_type
_atom_site_occupancy
_atom_site_symmetry_multiplicity
_atom_site_calc_flag
S1 S 0.13315(11) 0.42621(16) 0.13425(8) 0.0465(4) Uani 1 1 d
S3 S 0.30451(13) 0.4002(3) 0.09790(9) 0.0782(7) Uani 1 1 d
C69 C 0.2193(4) 0.4140(6) 0.1157(2) 0.0391(14) Uani 1 1 d
S2 S 0.44713(13) 0.8839(2) 0.07878(8) 0.0610(6) Uani 1 1 d
S4 S 0.35299(19) 1.1140(2) 0.01241(11) 0.0921(9) Uani 1 1 d
C70 C 0.4000(4) 0.9984(6) 0.0461(3) 0.0410(15) Uani 1 1 d
C3 C 0.2861(3) 0.9217(5) 0.1674(2) 0.0301(12) Uani 1 1 d
C9 C 0.0788(3) 0.9419(5) 0.2093(2) 0.0220(11) Uani 1 1 d
C7 C 0.1296(3) 1.1480(5) 0.2416(2) 0.0289(12) Uani 1 1 d
C28 C 0.1575(3) 0.6287(5) 0.2602(2) 0.0267(12) Uani 1 1 d
C24 C 0.0589(3) 1.0172(5) 0.3052(2) 0.0266(12) Uani 1 1 d
C10 C 0.0748(3) 0.8146(5) 0.2269(2) 0.0236(11) Uani 1 1 d
C21 C 0.1719(3) 1.2216(5) 0.2892(2) 0.0302(12) Uani 1 1 d
C26 C 0.0631(3) 0.7842(5) 0.2843(2) 0.0271(12) Uani 1 1 d
C57 C 0.2253(4) 0.7772(6) 0.4428(2) 0.0368(14) Uani 1 1 d
C6 C 0.1715(3) 1.1098(5) 0.1966(2) 0.0278(12) Uani 1 1 d
C58 C 0.2836(4) 0.6814(6) 0.4283(2) 0.0354(14) Uani 1 1 d
C29 C 0.2387(4) 0.5786(5) 0.2755(2) 0.0331(13) Uani 1 1 d
C22 C 0.1582(4) 1.1910(5) 0.3466(2) 0.0324(13) Uani 1 1 d
C23 C 0.1035(3) 1.0916(5) 0.3544(2) 0.0317(13) Uani 1 1 d
C4 C 0.3146(3) 1.0434(5) 0.1859(2) 0.0317(13) Uani 1 1 d
C8 C 0.0727(3) 1.0445(5) 0.2499(2) 0.0251(11) Uani 1 1 d
C38 C 0.3012(4) 1.2443(5) 0.3542(3) 0.0341(14) Uani 1 1 d
C41 C 0.2044(4) 1.0157(6) 0.4416(2) 0.0337(13) Uani 1 1 d
C25 C 0.0544(3) 0.8841(6) 0.3227(2) 0.0301(12) Uani 1 1 d
C44 C 0.1449(4) 0.7628(6) 0.4030(2) 0.0339(13) Uani 1 1 d
C56 C 0.2544(4) 0.9020(6) 0.4622(2) 0.0342(13) Uani 1 1 d
C42 C 0.1265(4) 1.0018(6) 0.4028(2) 0.0333(13) Uani 1 1 d
C45 C 0.1534(4) 0.6591(5) 0.3632(2) 0.0325(13) Uani 1 1 d
C46 C 0.2390(4) 0.6079(5) 0.3785(3) 0.0364(14) Uani 1 1 d
C11 C 0.1338(3) 0.7170(5) 0.2117(2) 0.0241(11) Uani 1 1 d
C2 C 0.1929(3) 0.8842(5) 0.1484(2) 0.0275(12) Uani 1 1 d
C43 C 0.0964(3) 0.8745(6) 0.3837(2) 0.0319(13) Uani 1 1 d
C66 C 0.0507(4) 0.7174(6) 0.0286(2) 0.0363(14) Uani 1 1 d
C32 C 0.4369(3) 0.7329(6) 0.2756(3) 0.0382(14) Uani 1 1 d
C19 C 0.3004(4) 1.2135(5) 0.2504(3) 0.0368(14) Uani 1 1 d
C63 C -0.0623(4) 0.9040(6) 0.0536(2) 0.0338(13) Uani 1 1 d
C1 C 0.1279(3) 0.9899(5) 0.1643(2) 0.0250(11) Uani 1 1 d
C14 C 0.3357(4) 0.8091(6) 0.1888(2) 0.0342(13) Uani 1 1 d
C13 C 0.2779(3) 0.7060(5) 0.1969(2) 0.0291(12) Uani 1 1 d
C33 C 0.4821(3) 0.8061(6) 0.3249(3) 0.0396(15) Uani 1 1 d
C40 C 0.2617(4) 1.1190(6) 0.4334(2) 0.0343(13) Uani 1 1 d
C55 C 0.3429(4) 0.9339(6) 0.4668(2) 0.0375(14) Uani 1 1 d
C59 C 0.3685(4) 0.7138(6) 0.4328(3) 0.0377(14) Uani 1 1 d
C54 C 0.3478(4) 1.0711(6) 0.4488(2) 0.0352(14) Uani 1 1 d
C18 C 0.3862(4) 1.1634(6) 0.2659(3) 0.0390(15) Uani 1 1 d
C37 C 0.3835(4) 1.1960(5) 0.3689(3) 0.0358(14) Uani 1 1 d
C48 C 0.3699(4) 0.6032(5) 0.3408(3) 0.0385(15) Uani 1 1 d
C61 C 0.0638(4) 1.0369(6) 0.1082(2) 0.0347(13) Uani 1 1 d
C17 C 0.3944(4) 1.0584(6) 0.2261(3) 0.0374(14) Uani 1 1 d
C47 C 0.2813(4) 0.5685(5) 0.3356(3) 0.0380(15) Uani 1 1 d
C53 C 0.4070(3) 1.1076(6) 0.4172(2) 0.0345(13) Uani 1 1 d
C27 C 0.1142(3) 0.6700(5) 0.3044(2) 0.0297(12) Uani 1 1 d
C12 C 0.1931(3) 0.7535(5) 0.1805(2) 0.0261(11) Uani 1 1 d
C62 C 0.0250(4) 0.9213(6) 0.0731(2) 0.0327(13) Uani 1 1 d
C60 C 0.3991(3) 0.8438(6) 0.4520(2) 0.0341(13) Uani 1 1 d
C30 C 0.3013(4) 0.6179(5) 0.2427(2) 0.0327(13) Uani 1 1 d
C34 C 0.4867(3) 0.9415(7) 0.3067(3) 0.0434(16) Uani 1 1 d
C39 C 0.2391(4) 1.2060(5) 0.3870(2) 0.0333(13) Uani 1 1 d
C31 C 0.3824(4) 0.6326(6) 0.2831(3) 0.0409(15) Uani 1 1 d
C5 C 0.2551(4) 1.1410(5) 0.2011(2) 0.0316(13) Uani 1 1 d
C49 C 0.4127(4) 0.6733(6) 0.3877(3) 0.0400(15) Uani 1 1 d
C68 C 0.1734(4) 0.8577(6) 0.0815(2) 0.0350(13) Uani 1 1 d
C20 C 0.2589(4) 1.2535(5) 0.2936(3) 0.0333(13) Uani 1 1 d
C35 C 0.4785(3) 1.0417(6) 0.3446(3) 0.0407(15) Uani 1 1 d
C16 C 0.4443(3) 0.9499(7) 0.2461(3) 0.0410(15) Uani 1 1 d
C15 C 0.4139(3) 0.8224(6) 0.2266(3) 0.0388(14) Uani 1 1 d
C52 C 0.4661(3) 1.0112(6) 0.4027(3) 0.0373(14) Uani 1 1 d
C50 C 0.4700(3) 0.7774(6) 0.3797(3) 0.0407(15) Uani 1 1 d
C36 C 0.4271(4) 1.1550(6) 0.3239(3) 0.0381(14) Uani 1 1 d
C64 C -0.0917(4) 0.7927(7) 0.0217(2) 0.0403(15) Uani 1 1 d
C51 C 0.4623(3) 0.8830(6) 0.4194(3) 0.0377(14) Uani 1 1 d
C67 C 0.0816(4) 0.8290(6) 0.0594(2) 0.0317(13) Uani 1 1 d
C65 C -0.0357(4) 0.7001(7) 0.0098(2) 0.0414(15) Uani 1 1 d
H5 H -0.053(3) 0.614(5) -0.013(2) 0.030(15) Uiso 1 1 d
H8 H 0.188(4) 0.937(6) 0.064(3) 0.038(16) Uiso 1 1 d
H1 H 0.099(3) 1.086(5) 0.081(2) 0.018(13) Uiso 1 1 d
H7 H 0.206(3) 0.777(5) 0.072(2) 0.019(13) Uiso 1 1 d
H6 H 0.089(4) 0.642(7) 0.023(3) 0.051(19) Uiso 1 1 d
H2 H 0.019(4) 1.100(5) 0.120(2) 0.033(15) Uiso 1 1 d
H3 H -0.100(4) 0.967(6) 0.061(3) 0.047(19) Uiso 1 1 d
H4 H -0.156(5) 0.779(8) 0.013(3) 0.08(2) Uiso 1 1 d

loop_
_atom_site_aniso_label
_atom_site_aniso_U_11
_atom_site_aniso_U_22
_atom_site_aniso_U_33
_atom_site_aniso_U_23
_atom_site_aniso_U_13
_atom_site_aniso_U_12
S1 0.0448(9) 0.0423(9) 0.0525(10) -0.0081(8) 0.0104(8) 0.0007(7)
S3 0.0473(11) 0.133(2) 0.0566(12) -0.0007(13) 0.0166(9) 0.0067(12)
C69 0.049(4) 0.037(3) 0.027(3) -0.001(3) -0.001(3) -0.003(3)
S2 0.0653(12) 0.0630(12) 0.0493(11) 0.0069(9) -0.0004(9) 0.0255(10)
S4 0.131(2) 0.0413(11) 0.0841(17) 0.0085(11) -0.0234(15) 0.0143(13)
C70 0.043(4) 0.043(3) 0.033(3) -0.009(3) 0.001(3) -0.009(3)
C3 0.031(3) 0.037(3) 0.027(3) 0.002(2) 0.017(2) -0.001(2)
C9 0.016(2) 0.030(3) 0.019(2) -0.002(2) 0.0006(19) 0.004(2)
C7 0.031(3) 0.019(3) 0.033(3) 0.005(2) -0.002(2) 0.009(2)
C28 0.033(3) 0.016(2) 0.030(3) -0.002(2) 0.004(2) -0.008(2)
C24 0.014(2) 0.037(3) 0.029(3) -0.006(2) 0.005(2) 0.006(2)
C10 0.019(3) 0.030(3) 0.022(3) -0.002(2) 0.005(2) -0.008(2)
C21 0.036(3) 0.018(2) 0.035(3) 0.001(2) 0.003(2) 0.009(2)
C26 0.020(3) 0.035(3) 0.027(3) 0.004(2) 0.005(2) -0.010(2)
C57 0.045(4) 0.044(3) 0.020(3) 0.009(2) 0.003(2) -0.010(3)
C6 0.035(3) 0.020(3) 0.028(3) 0.008(2) 0.004(2) 0.007(2)
C58 0.049(4) 0.032(3) 0.023(3) 0.013(2) 0.002(2) -0.001(3)
C29 0.045(3) 0.014(2) 0.038(3) -0.002(2) 0.003(3) 0.000(2)
C22 0.034(3) 0.023(3) 0.038(3) -0.010(2) 0.003(2) 0.013(2)
C23 0.026(3) 0.036(3) 0.034(3) -0.011(2) 0.007(2) 0.012(2)
C4 0.031(3) 0.035(3) 0.033(3) 0.005(2) 0.017(2) -0.007(2)
C8 0.020(3) 0.031(3) 0.024(3) 0.000(2) 0.004(2) 0.012(2)
C38 0.041(3) 0.017(2) 0.040(3) -0.008(2) -0.002(3) -0.006(2)
C41 0.034(3) 0.045(3) 0.023(3) -0.006(3) 0.007(2) 0.000(3)
C25 0.019(3) 0.042(3) 0.030(3) -0.001(3) 0.008(2) -0.005(2)
C44 0.036(3) 0.042(3) 0.025(3) 0.006(2) 0.010(2) -0.013(3)
C56 0.040(3) 0.042(3) 0.018(3) 0.002(2) 0.000(2) -0.001(3)
C42 0.033(3) 0.044(3) 0.024(3) -0.009(3) 0.009(2) 0.004(3)
C45 0.040(3) 0.029(3) 0.027(3) 0.006(2) 0.004(2) -0.012(3)
C46 0.047(4) 0.022(3) 0.036(3) 0.012(2) -0.001(3) -0.009(3)
C11 0.023(3) 0.018(2) 0.029(3) -0.006(2) 0.000(2) -0.005(2)
C2 0.027(3) 0.030(3) 0.027(3) -0.002(2) 0.008(2) 0.003(2)
C43 0.027(3) 0.046(3) 0.025(3) 0.000(3) 0.010(2) -0.007(3)
C66 0.046(4) 0.044(4) 0.021(3) 0.003(3) 0.011(3) -0.002(3)
C32 0.023(3) 0.042(3) 0.051(4) -0.004(3) 0.012(3) 0.019(3)
C19 0.039(3) 0.022(3) 0.049(4) 0.008(3) 0.007(3) -0.010(2)
C63 0.034(3) 0.045(4) 0.022(3) 0.007(3) 0.006(2) 0.006(3)
C1 0.026(3) 0.028(3) 0.022(3) 0.002(2) 0.007(2) 0.004(2)
C14 0.034(3) 0.041(3) 0.031(3) -0.008(3) 0.016(2) 0.004(3)
C13 0.030(3) 0.029(3) 0.031(3) -0.011(2) 0.013(2) 0.004(2)
C33 0.016(3) 0.045(4) 0.056(4) -0.006(3) 0.004(3) 0.009(3)
C40 0.036(3) 0.035(3) 0.031(3) -0.015(3) 0.004(2) 0.002(3)
C55 0.041(3) 0.040(3) 0.024(3) -0.001(2) -0.010(2) -0.003(3)
C59 0.038(3) 0.033(3) 0.035(3) 0.013(3) -0.007(3) 0.007(3)
C54 0.034(3) 0.038(3) 0.028(3) -0.009(3) -0.007(2) 0.000(3)
C18 0.034(3) 0.034(3) 0.050(4) 0.006(3) 0.012(3) -0.020(3)
C37 0.031(3) 0.024(3) 0.047(4) -0.006(3) -0.002(3) -0.011(2)
C48 0.041(3) 0.018(3) 0.049(4) 0.006(3) -0.006(3) 0.013(2)
C61 0.041(3) 0.038(3) 0.024(3) 0.004(3) 0.004(3) 0.010(3)
C17 0.026(3) 0.045(3) 0.045(4) 0.004(3) 0.016(3) -0.012(3)
C47 0.050(4) 0.013(2) 0.046(4) 0.005(2) 0.000(3) 0.003(2)
C53 0.027(3) 0.036(3) 0.037(3) -0.010(3) -0.002(2) -0.011(2)
C27 0.030(3) 0.029(3) 0.030(3) 0.001(2) 0.005(2) -0.017(2)
C12 0.028(3) 0.022(2) 0.028(3) -0.010(2) 0.004(2) 0.001(2)
C62 0.043(3) 0.041(3) 0.014(2) 0.004(2) 0.005(2) -0.006(3)
C60 0.031(3) 0.035(3) 0.030(3) 0.002(2) -0.011(2) 0.003(3)
C30 0.037(3) 0.024(3) 0.036(3) -0.010(2) 0.005(3) 0.010(2)
C34 0.016(3) 0.060(4) 0.055(4) -0.007(3) 0.008(3) 0.002(3)
C39 0.039(3) 0.023(3) 0.036(3) -0.013(2) 0.002(3) 0.003(2)
C31 0.037(3) 0.027(3) 0.054(4) -0.004(3) -0.001(3) 0.020(3)
C5 0.038(3) 0.023(3) 0.034(3) 0.011(2) 0.008(2) -0.004(2)
C49 0.038(3) 0.029(3) 0.044(4) 0.001(3) -0.012(3) 0.015(3)
C68 0.042(3) 0.039(3) 0.028(3) -0.002(3) 0.016(3) -0.002(3)
C20 0.041(3) 0.017(3) 0.038(3) 0.005(2) 0.002(3) -0.004(2)
C35 0.017(3) 0.052(4) 0.051(4) -0.005(3) 0.001(3) -0.015(3)
C16 0.018(3) 0.060(4) 0.048(4) 0.000(3) 0.013(3) -0.004(3)
C15 0.021(3) 0.050(4) 0.048(4) -0.012(3) 0.015(3) 0.005(3)
C52 0.018(3) 0.042(3) 0.047(4) -0.004(3) -0.005(2) -0.006(2)
C50 0.020(3) 0.048(4) 0.048(4) -0.003(3) -0.007(3) 0.013(3)
C36 0.029(3) 0.034(3) 0.051(4) 0.000(3) 0.007(3) -0.019(3)
C64 0.037(3) 0.058(4) 0.024(3) 0.007(3) 0.002(3) -0.007(3)
C51 0.019(3) 0.041(3) 0.046(4) -0.003(3) -0.010(2) 0.003(2)
C67 0.039(3) 0.041(3) 0.018(3) 0.006(2) 0.012(2) -0.002(3)
C65 0.057(4) 0.047(4) 0.021(3) -0.001(3) 0.011(3) -0.010(3)

loop_
_atom_type_symbol
_atom_type_description
_atom_type_scat_dispersion_real
_atom_type_scat_dispersion_imag
_atom_type_scat_source
C C 0.0033 0.0016 'International Tables Vol C Tables 4.2.6.8 and 6.1.1.4'
H H 0.0000 0.0000 'International Tables Vol C Tables 4.2.6.8 and 6.1.1.4'
S S 0.1246 0.1234 'International Tables Vol C Tables 4.2.6.8 and 6.1.1.4'

loop_
_geom_angle_atom_site_label_1
_geom_angle_atom_site_label_2
_geom_angle_atom_site_label_3
_geom_angle
S3 C69 S1 179.3(5)
S2 C70 S4 179.3(5)
C4 C3 C14 119.7(5)
C4 C3 C2 124.6(5)
C14 C3 C2 110.2(5)
C10 C9 C8 118.5(5)
C10 C9 C1 125.3(4)
C8 C9 C1 110.2(4)
C21 C7 C6 121.0(5)
C21 C7 C8 120.2(5)
C6 C7 C8 108.2(4)
C29 C28 C27 119.8(5)
C29 C28 C11 121.3(5)
C27 C28 C11 107.6(5)
C8 C24 C25 119.2(5)
C8 C24 C23 119.7(5)
C25 C24 C23 108.4(5)
C9 C10 C26 120.8(5)
C9 C10 C11 119.7(4)
C26 C10 C11 107.5(4)
C7 C21 C20 119.3(5)
C7 C21 C22 119.1(5)
C20 C21 C22 108.7(5)
C25 C26 C10 120.3(5)
C25 C26 C27 120.5(5)
C10 C26 C27 107.7(5)
C56 C57 C44 119.9(5)
C56 C57 C58 120.3(5)
C44 C57 C58 108.5(5)
C5 C6 C7 119.3(5)
C5 C6 C1 124.6(5)
C7 C6 C1 110.5(5)
C59 C58 C57 119.8(5)
C59 C58 C46 119.9(6)
C57 C58 C46 107.8(5)
C28 C29 C47 120.9(5)
C28 C29 C30 118.9(5)
C47 C29 C30 107.6(5)
C23 C22 C21 120.5(5)
C23 C22 C39 120.0(5)
C21 C22 C39 107.3(5)
C22 C23 C24 120.2(5)
C22 C23 C42 120.3(5)
C24 C23 C42 107.5(5)
C3 C4 C17 120.1(5)
C3 C4 C5 120.0(5)
C17 C4 C5 107.6(5)
C24 C8 C9 121.5(5)
C24 C8 C7 120.3(5)
C9 C8 C7 108.2(4)
C37 C38 C39 120.2(5)
C37 C38 C20 119.8(6)
C39 C38 C20 108.0(5)
C42 C41 C56 120.1(5)
C42 C41 C40 120.0(5)
C56 C41 C40 107.9(5)
C26 C25 C24 119.6(5)
C26 C25 C43 120.1(5)
C24 C25 C43 107.9(5)
C43 C44 C57 119.5(5)
C43 C44 C45 120.6(5)
C57 C44 C45 107.7(5)
C57 C56 C41 120.0(5)
C57 C56 C55 119.2(5)
C41 C56 C55 108.5(5)
C41 C42 C43 119.8(5)
C41 C42 C23 119.8(5)
C43 C42 C23 108.3(5)
C27 C45 C44 120.0(5)
C27 C45 C46 118.9(5)
C44 C45 C46 108.6(5)
C47 C46 C45 120.6(5)
C47 C46 C58 120.2(6)
C45 C46 C58 107.4(5)
C12 C11 C28 119.7(5)
C12 C11 C10 120.1(4)
C28 C11 C10 108.0(4)
C3 C2 C12 100.0(4)
C3 C2 C68 108.6(4)
C12 C2 C68 109.0(4)
C3 C2 C1 114.4(4)
C12 C2 C1 113.9(4)
C68 C2 C1 110.4(4)
C44 C43 C42 120.7(5)
C44 C43 C25 119.1(5)
C42 C43 C25 107.8(5)
C65 C66 C67 120.1(6)
C31 C32 C33 120.5(6)
C31 C32 C15 120.1(5)
C33 C32 C15 108.3(5)
C20 C19 C5 120.0(5)
C20 C19 C18 120.0(6)
C5 C19 C18 108.5(5)
C64 C63 C62 119.2(6)
C9 C1 C6 99.3(4)
C9 C1 C61 109.8(4)
C6 C1 C61 109.0(4)
C9 C1 C2 113.8(4)
C6 C1 C2 113.6(4)
C61 C1 C2 110.8(4)
C15 C14 C3 120.8(5)
C15 C14 C13 120.6(5)
C3 C14 C13 107.8(5)
C30 C13 C12 121.2(5)
C30 C13 C14 119.6(5)
C12 C13 C14 108.9(5)
C50 C33 C32 119.8(6)
C50 C33 C34 120.3(6)
C32 C33 C34 107.7(5)
C39 C40 C41 120.1(5)
C39 C40 C54 119.5(6)
C41 C40 C54 109.0(5)
C60 C55 C56 121.1(5)
C60 C55 C54 119.0(6)
C56 C55 C54 107.8(5)
C58 C59 C60 120.3(6)
C58 C59 C49 119.9(5)
C60 C59 C49 107.5(5)
C53 C54 C40 120.6(5)
C53 C54 C55 119.9(5)
C40 C54 C55 106.8(5)
C36 C18 C19 120.0(6)
C36 C18 C17 120.1(6)
C19 C18 C17 108.1(5)
C38 C37 C53 120.0(6)
C38 C37 C36 120.1(5)
C53 C37 C36 108.0(5)
C49 C48 C31 120.1(6)
C49 C48 C47 121.1(6)
C31 C48 C47 107.3(5)
C62 C61 C1 110.3(5)
C16 C17 C4 120.7(5)
C16 C17 C18 119.8(6)
C4 C17 C18 108.5(5)
C46 C47 C29 119.2(5)
C46 C47 C48 119.3(5)
C29 C47 C48 108.9(6)
C54 C53 C37 120.0(5)
C54 C53 C52 120.2(5)
C37 C53 C52 108.3(5)
C45 C27 C28 120.5(5)
C45 C27 C26 119.6(5)
C28 C27 C26 109.2(5)
C11 C12 C13 119.9(5)
C11 C12 C2 124.8(5)
C13 C12 C2 109.4(5)
C67 C62 C63 120.0(5)
C67 C62 C61 116.2(5)
C63 C62 C61 123.8(5)
C55 C60 C51 121.1(5)
C55 C60 C59 119.3(5)
C51 C60 C59 108.4(5)
C13 C30 C29 119.1(5)
C13 C30 C31 120.0(5)
C29 C30 C31 108.0(5)
C35 C34 C16 120.2(6)
C35 C34 C33 119.8(6)
C16 C34 C33 107.7(6)
C40 C39 C38 119.8(5)
C40 C39 C22 119.7(5)
C38 C39 C22 107.8(5)
C32 C31 C48 119.3(6)
C32 C31 C30 120.0(6)
C48 C31 C30 108.1(6)
C6 C5 C19 120.6(5)
C6 C5 C4 120.1(5)
C19 C5 C4 107.3(5)
C48 C49 C50 120.3(6)
C48 C49 C59 119.6(6)
C50 C49 C59 108.0(5)
C67 C68 C2 111.2(5)
C19 C20 C21 119.7(5)
C19 C20 C38 120.1(5)
C21 C20 C38 108.2(5)
C34 C35 C36 119.9(6)
C34 C35 C52 119.9(6)
C36 C35 C52 107.9(5)
C17 C16 C15 118.8(5)
C17 C16 C34 119.9(6)
C15 C16 C34 108.7(6)
C14 C15 C16 119.8(5)
C14 C15 C32 119.5(6)
C16 C15 C32 107.6(5)
C51 C52 C35 119.7(6)
C51 C52 C53 120.5(6)
C35 C52 C53 107.5(5)
C33 C50 C49 119.9(5)
C33 C50 C51 119.6(6)
C49 C50 C51 108.7(6)
C18 C36 C35 120.1(6)
C18 C36 C37 119.9(5)
C35 C36 C37 108.2(5)
C65 C64 C63 120.5(6)
C52 C51 C50 120.7(6)
C52 C51 C60 119.4(5)
C50 C51 C60 107.4(5)
C66 C67 C62 119.7(5)
C66 C67 C68 124.5(5)
C62 C67 C68 115.7(5)
C64 C65 C66 120.4(6)

loop_
_geom_bond_atom_site_label_1
_geom_bond_atom_site_label_2
_geom_bond_distance
S1 C69 1.546(7)
S3 C69 1.526(7)
S2 C70 1.519(7)
S4 C70 1.534(7)
C3 C4 1.368(8)
C3 C14 1.433(8)
C3 C2 1.525(7)
C9 C10 1.374(7)
C9 C8 1.440(7)
C9 C1 1.532(7)
C7 C21 1.405(7)
C7 C6 1.427(8)
C7 C8 1.442(8)
C28 C29 1.383(8)
C28 C27 1.435(8)
C28 C11 1.446(7)
C24 C8 1.396(7)
C24 C25 1.431(8)
C24 C23 1.449(7)
C10 C26 1.441(7)
C10 C11 1.475(7)
C21 C20 1.423(8)
C21 C22 1.453(8)
C26 C25 1.392(8)
C26 C27 1.452(8)
C57 C56 1.404(8)
C57 C44 1.442(8)
C57 C58 1.448(9)
C6 C5 1.368(8)
C6 C1 1.536(7)
C58 C59 1.392(8)
C58 C46 1.454(8)
C29 C47 1.444(8)
C29 C30 1.451(8)
C22 C23 1.384(8)
C22 C39 1.455(8)
C23 C42 1.454(8)
C4 C17 1.439(8)
C4 C5 1.482(8)
C38 C37 1.390(8)
C38 C39 1.442(9)
C38 C20 1.454(8)
C41 C42 1.398(8)
C41 C56 1.442(8)
C41 C40 1.444(8)
C25 C43 1.462(7)
C44 C43 1.405(8)
C44 C45 1.444(8)
C56 C55 1.446(8)
C42 C43 1.431(8)
C45 C27 1.404(7)
C45 C46 1.450(8)
C46 C47 1.393(9)
C11 C12 1.374(7)
C2 C12 1.538(7)
C2 C68 1.568(8)
C2 C1 1.606(7)
C66 C65 1.382(9)
C66 C67 1.390(8)
C32 C31 1.388(9)
C32 C33 1.447(8)
C32 C15 1.462(9)
C19 C20 1.393(9)
C19 C5 1.443(8)
C19 C18 1.450(8)
C63 C64 1.394(9)
C63 C62 1.398(8)
C1 C61 1.576(7)
C14 C15 1.392(8)
C14 C13 1.447(8)
C13 C30 1.400(8)
C13 C12 1.426(7)
C33 C50 1.379(9)
C33 C34 1.457(9)
C40 C39 1.400(8)
C40 C54 1.446(8)
C55 C60 1.388(8)
C55 C54 1.474(8)
C59 C60 1.459(8)
C59 C49 1.460(9)
C54 C53 1.380(8)
C18 C36 1.393(8)
C18 C17 1.450(9)
C37 C53 1.444(8)
C37 C36 1.454(9)
C48 C49 1.378(8)
C48 C31 1.451(9)
C48 C47 1.453(9)
C61 C62 1.505(8)
C17 C16 1.395(9)
C53 C52 1.462(8)
C62 C67 1.397(8)
C60 C51 1.458(9)
C30 C31 1.456(8)
C34 C35 1.386(9)
C34 C16 1.454(9)
C49 C50 1.449(9)
C68 C67 1.492(8)
C35 C36 1.451(9)
C35 C52 1.459(9)
C16 C15 1.437(9)
C52 C51 1.376(8)
C50 C51 1.453(8)
C64 C65 1.379(9)
